data_2235754
loop_
_publ_author_name
'How, Fiona N.-F.'
'Rahima, Z. A.'
'Tan, Yee Seng'
'Abdul Halim, S. Nadiah'
'Ng, Seik Weng'

_publ_section_title
;
 2,3,9,10,15,16-Hexaazatetracyclo[6.6.2.0^4,16^.0^11,15^]hexadecane
 dihydrate
;
_journal_coeditor_code BT5969
_journal_issue 8
_journal_name_full 'Acta Crystallographica Section E'
_journal_page_first o2545
_journal_paper_doi 10.1107/S1600536812030735
_journal_volume 68
_journal_year 2012
_chemical_formula_iupac 'C10 H20 N6, 2H2 O'
_chemical_formula_moiety 'C10 H20 N6, 2(H2 O)'
_chemical_formula_sum 'C10 H24 N6 O2'
_chemical_formula_weight 260.35
_chemical_name_systematic
;
2,3,9,10,15,16-Hexaazatetracyclo[6.6.2.0^4,16^.0^11,15^]hexadecane dihydrate
;
_space_group_IT_number 14
_symmetry_cell_setting monoclinic
_symmetry_space_group_name_Hall '-P 2ybc'
_symmetry_space_group_name_H-M 'P 1 21/c 1'
_atom_sites_solution_hydrogens geom
_atom_sites_solution_primary direct
_atom_sites_solution_secondary difmap
_audit_creation_method SHELXL-97
_cell_angle_alpha 90.00
_cell_angle_beta 114.9160(10)
_cell_angle_gamma 90.00
_cell_formula_units_Z 4
_cell_length_a 9.5154(10)
_cell_length_b 16.0667(17)
_cell_length_c 9.1097(10)
_cell_measurement_reflns_used 2285
_cell_measurement_temperature 100(2)
_cell_measurement_theta_max 29.9868
_cell_measurement_theta_min 2.2692
_cell_volume 1263.1(2)
_computing_cell_refinement 'SAINT (Bruker, 2009)'
_computing_data_collection 'APEX2 (Bruker, 2009)'
_computing_data_reduction 'SAINT (Bruker, 2009)'
_computing_molecular_graphics 'X-SEED (Barbour, 2001)'
_computing_publication_material 'publCIF (Westrip, 2010)'
_computing_structure_refinement 'SHELXL97 (Sheldrick, 2008)'
_computing_structure_solution 'SHELXS97 (Sheldrick, 2008)'
_diffrn_ambient_temperature 100(2)
_diffrn_measured_fraction_theta_full 0.999
_diffrn_measured_fraction_theta_max 0.999
_diffrn_measurement_device_type 'Bruker SMART APEX'
_diffrn_measurement_method '\w scans'
_diffrn_radiation_monochromator graphite
_diffrn_radiation_source 'fine-focus sealed tube'
_diffrn_radiation_type MoK\a
_diffrn_radiation_wavelength 0.71073
_diffrn_reflns_av_R_equivalents 0.0484
_diffrn_reflns_av_sigmaI/netI 0.0378
_diffrn_reflns_limit_h_max 12
_diffrn_reflns_limit_h_min -12
_diffrn_reflns_limit_k_max 20
_diffrn_reflns_limit_k_min -20
_diffrn_reflns_limit_l_max 11
_diffrn_reflns_limit_l_min -11
_diffrn_reflns_number 14226
_diffrn_reflns_theta_full 27.50
_diffrn_reflns_theta_max 27.50
_diffrn_reflns_theta_min 2.54
_diffrn_standards_decay_% 0
_diffrn_standards_interval_count 0
_diffrn_standards_interval_time 0
_diffrn_standards_number 0
_exptl_absorpt_coefficient_mu 0.099
_exptl_absorpt_correction_type none
_exptl_crystal_colour colorless
_exptl_crystal_density_diffrn 1.369
_exptl_crystal_density_method 'not measured'
_exptl_crystal_description prism
_exptl_crystal_F_000 568
_exptl_crystal_size_max 0.20
_exptl_crystal_size_mid 0.20
_exptl_crystal_size_min 0.05
_refine_diff_density_max 0.313
_refine_diff_density_min -0.226
_refine_ls_extinction_method none
_refine_ls_goodness_of_fit_ref 1.019
_refine_ls_hydrogen_treatment mixed
_refine_ls_matrix_type full
_refine_ls_number_parameters 195
_refine_ls_number_reflns 2896
_refine_ls_number_restraints 0
_refine_ls_restrained_S_all 1.019
_refine_ls_R_factor_all 0.0637
_refine_ls_R_factor_gt 0.0429
_refine_ls_shift/su_max 0.001
_refine_ls_shift/su_mean 0.001
_refine_ls_structure_factor_coef Fsqd
_refine_ls_weighting_details 'calc w=1/[\s^2^(Fo^2^)+(0.0493P)^2^+0.6276P] where P=(Fo^2^+2Fc^2^)/3'
_refine_ls_weighting_scheme calc
_refine_ls_wR_factor_gt 0.1026
_refine_ls_wR_factor_ref 0.1159
_reflns_number_gt 2138
_reflns_number_total 2896
_reflns_threshold_expression I>2\s(I)
_cod_data_source_file bt5969.cif
_cod_data_source_block I
_cod_original_sg_symbol_H-M 'P 21/c'
_cod_database_code 2235754
_cod_database_fobs_code 2235754

loop_
_symmetry_equiv_pos_as_xyz
'x, y, z'
'-x, y+1/2, -z+1/2'
'-x, -y, -z'
'x, -y-1/2, z-1/2'

loop_
_atom_site_type_symbol
_atom_site_label
_atom_site_fract_x
_atom_site_fract_y
_atom_site_fract_z
_atom_site_U_iso_or_equiv
_atom_site_adp_type
_atom_site_calc_flag
_atom_site_refinement_flags
_atom_site_occupancy
_atom_site_symmetry_multiplicity
O O1W 0.34037(14) 0.59785(8) 0.67888(15) 0.0195(3) Uani d . 1 1
O O2W 0.75367(14) 0.67859(7) 0.93500(16) 0.0182(3) Uani d . 1 1
N N1 0.47258(15) 0.70228(8) 0.49990(16) 0.0129(3) Uani d . 1 1
N N2 0.63553(16) 0.68083(8) 0.58207(16) 0.0134(3) Uani d . 1 1
N N3 0.60274(15) 0.57645(8) 0.36983(15) 0.0115(3) Uani d . 1 1
N N4 0.61057(16) 0.59177(9) 0.11065(16) 0.0138(3) Uani d . 1 1
N N5 0.44386(15) 0.60328(8) 0.03409(16) 0.0136(3) Uani d . 1 1
N N6 0.43683(15) 0.59445(8) 0.30232(15) 0.0111(3) Uani d . 1 1
C C1 0.66679(19) 0.59553(9) 0.54388(18) 0.0132(3) Uani d . 1 1
H H1A 0.6175 0.5564 0.5937 0.016 Uiso calc R 1 1
C C2 0.84013(19) 0.57828(10) 0.6218(2) 0.0170(4) Uani d . 1 1
H H2A 0.8576 0.5176 0.6203 0.020 Uiso calc R 1 1
H H2B 0.8837 0.5965 0.7362 0.020 Uiso calc R 1 1
C C3 0.92503(19) 0.62308(10) 0.5346(2) 0.0177(4) Uani d . 1 1
H H3A 0.9182 0.6840 0.5462 0.021 Uiso calc R 1 1
H H3B 1.0358 0.6071 0.5839 0.021 Uiso calc R 1 1
C C4 0.85215(18) 0.59957(10) 0.3555(2) 0.0166(3) Uani d . 1 1
H H4A 0.9039 0.6307 0.2984 0.020 Uiso calc R 1 1
H H4B 0.8673 0.5394 0.3439 0.020 Uiso calc R 1 1
C C5 0.68021(18) 0.61943(9) 0.27960(18) 0.0128(3) Uani d . 1 1
H H5A 0.6657 0.6809 0.2837 0.015 Uiso calc R 1 1
C C6 0.36997(18) 0.56712(10) 0.13338(19) 0.0130(3) Uani d . 1 1
H H6 0.3851 0.5055 0.1344 0.016 Uiso calc R 1 1
C C7 0.19610(19) 0.58261(10) 0.0546(2) 0.0168(4) Uani d . 1 1
H H7A 0.1451 0.5442 0.1021 0.020 Uiso calc R 1 1
H H7B 0.1556 0.5703 -0.0626 0.020 Uiso calc R 1 1
C C8 0.15525(19) 0.67222(10) 0.0773(2) 0.0170(4) Uani d . 1 1
H H8A 0.1920 0.7104 0.0157 0.020 Uiso calc R 1 1
H H8B 0.0414 0.6781 0.0353 0.020 Uiso calc R 1 1
C C9 0.23099(19) 0.69524(10) 0.25679(19) 0.0156(3) Uani d . 1 1
H H9A 0.2083 0.7542 0.2700 0.019 Uiso calc R 1 1
H H9B 0.1867 0.6604 0.3165 0.019 Uiso calc R 1 1
C C10 0.40528(18) 0.68252(9) 0.32748(18) 0.0125(3) Uani d . 1 1
H H10A 0.4508 0.7199 0.2711 0.015 Uiso calc R 1 1
H H1 0.427(2) 0.6716(12) 0.548(2) 0.018(5) Uiso d . 1 1
H H2 0.687(2) 0.7182(13) 0.547(2) 0.023(5) Uiso d . 1 1
H H4 0.629(2) 0.5389(14) 0.108(2) 0.027(5) Uiso d . 1 1
H H5 0.427(2) 0.6621(13) 0.024(2) 0.024(5) Uiso d . 1 1
H H11 0.364(3) 0.5434(17) 0.661(3) 0.053(7) Uiso d . 1 1
H H12 0.371(3) 0.5987(15) 0.789(3) 0.051(7) Uiso d . 1 1
H H21 0.711(3) 0.6761(14) 0.829(3) 0.039(7) Uiso d . 1 1
H H22 0.704(3) 0.6475(15) 0.974(3) 0.045(7) Uiso d . 1 1

loop_
_atom_site_aniso_label
_atom_site_aniso_U_11
_atom_site_aniso_U_22
_atom_site_aniso_U_33
_atom_site_aniso_U_12
_atom_site_aniso_U_13
_atom_site_aniso_U_23
O1W 0.0256(7) 0.0162(6) 0.0178(6) 0.0021(5) 0.0100(5) 0.0008(5)
O2W 0.0192(7) 0.0204(6) 0.0158(6) -0.0034(5) 0.0083(5) -0.0005(5)
N1 0.0130(7) 0.0144(7) 0.0120(6) 0.0006(5) 0.0060(6) -0.0009(5)
N2 0.0135(7) 0.0115(6) 0.0147(7) -0.0002(5) 0.0054(6) -0.0009(5)
N3 0.0114(7) 0.0122(6) 0.0118(6) 0.0001(5) 0.0057(5) 0.0003(5)
N4 0.0162(7) 0.0121(7) 0.0137(7) 0.0023(5) 0.0070(6) -0.0006(5)
N5 0.0149(7) 0.0134(7) 0.0128(7) 0.0014(5) 0.0060(6) 0.0006(5)
N6 0.0106(6) 0.0101(6) 0.0117(6) 0.0007(5) 0.0040(5) -0.0005(5)
C1 0.0166(8) 0.0111(7) 0.0119(7) -0.0001(6) 0.0060(6) -0.0002(6)
C2 0.0162(8) 0.0156(8) 0.0163(8) 0.0016(6) 0.0041(7) -0.0002(6)
C3 0.0121(8) 0.0171(8) 0.0220(9) 0.0017(6) 0.0055(7) 0.0011(6)
C4 0.0142(8) 0.0171(8) 0.0199(8) 0.0012(6) 0.0084(7) 0.0005(6)
C5 0.0137(8) 0.0121(7) 0.0145(8) 0.0007(6) 0.0076(6) 0.0004(6)
C6 0.0159(8) 0.0112(7) 0.0122(7) -0.0010(6) 0.0061(6) -0.0006(6)
C7 0.0147(8) 0.0191(8) 0.0147(8) -0.0030(6) 0.0044(7) -0.0020(6)
C8 0.0120(8) 0.0194(8) 0.0177(8) 0.0020(6) 0.0043(7) -0.0005(6)
C9 0.0153(8) 0.0161(8) 0.0160(8) 0.0023(6) 0.0073(7) 0.0003(6)
C10 0.0149(8) 0.0108(7) 0.0127(8) 0.0005(6) 0.0066(6) -0.0003(6)

loop_
_atom_type_symbol
_atom_type_description
_atom_type_scat_dispersion_real
_atom_type_scat_dispersion_imag
_atom_type_scat_source
C C 0.0033 0.0016 'International Tables Vol C Tables 4.2.6.8 and 6.1.1.4'
H H 0.0000 0.0000 'International Tables Vol C Tables 4.2.6.8 and 6.1.1.4'
N N 0.0061 0.0033 'International Tables Vol C Tables 4.2.6.8 and 6.1.1.4'
O O 0.0106 0.0060 'International Tables Vol C Tables 4.2.6.8 and 6.1.1.4'

loop_
_geom_angle_atom_site_label_1
_geom_angle_atom_site_label_2
_geom_angle_atom_site_label_3
_geom_angle
H11 O1W H12 103(2)
H21 O2W H22 110(2)
N2 N1 C10 113.12(12)
N2 N1 H1 104.6(12)
C10 N1 H1 109.1(13)
N1 N2 C1 112.14(12)
N1 N2 H2 106.1(12)
C1 N2 H2 109.9(13)
N6 N3 C1 107.21(11)
N6 N3 C5 112.03(11)
C1 N3 C5 115.01(12)
N5 N4 C5 112.67(12)
N5 N4 H4 107.5(13)
C5 N4 H4 108.6(13)
N4 N5 C6 111.18(12)
N4 N5 H5 106.0(12)
C6 N5 H5 110.3(12)
N3 N6 C6 107.29(11)
N3 N6 C10 112.12(11)
C6 N6 C10 114.95(12)
N3 C1 N2 114.49(12)
N3 C1 C2 109.88(13)
N2 C1 C2 110.24(13)
N3 C1 H1A 107.3
N2 C1 H1A 107.3
C2 C1 H1A 107.3
C1 C2 C3 112.22(13)
C1 C2 H2A 109.2
C3 C2 H2A 109.2
C1 C2 H2B 109.2
C3 C2 H2B 109.2
H2A C2 H2B 107.9
C4 C3 C2 109.67(14)
C4 C3 H3A 109.7
C2 C3 H3A 109.7
C4 C3 H3B 109.7
C2 C3 H3B 109.7
H3A C3 H3B 108.2
C5 C4 C3 110.60(13)
C5 C4 H4A 109.5
C3 C4 H4A 109.5
C5 C4 H4B 109.5
C3 C4 H4B 109.5
H4A C4 H4B 108.1
N4 C5 N3 109.28(12)
N4 C5 C4 109.79(13)
N3 C5 C4 109.95(13)
N4 C5 H5A 109.3
N3 C5 H5A 109.3
C4 C5 H5A 109.3
N6 C6 N5 114.67(12)
N6 C6 C7 110.60(13)
N5 C6 C7 110.49(13)
N6 C6 H6 106.9
N5 C6 H6 106.9
C7 C6 H6 106.9
C6 C7 C8 112.24(13)
C6 C7 H7A 109.2
C8 C7 H7A 109.2
C6 C7 H7B 109.2
C8 C7 H7B 109.2
H7A C7 H7B 107.9
C9 C8 C7 109.92(13)
C9 C8 H8A 109.7
C7 C8 H8A 109.7
C9 C8 H8B 109.7
C7 C8 H8B 109.7
H8A C8 H8B 108.2
C10 C9 C8 111.07(13)
C10 C9 H9A 109.4
C8 C9 H9A 109.4
C10 C9 H9B 109.4
C8 C9 H9B 109.4
H9A C9 H9B 108.0
N1 C10 N6 110.36(12)
N1 C10 C9 109.43(13)
N6 C10 C9 108.58(12)
N1 C10 H10A 109.5
N6 C10 H10A 109.5
C9 C10 H10A 109.5

loop_
_geom_bond_atom_site_label_1
_geom_bond_atom_site_label_2
_geom_bond_distance
O1W H11 0.93(3)
O1W H12 0.92(3)
O2W H21 0.88(3)
O2W H22 0.86(3)
N1 N2 1.4509(19)
N1 C10 1.460(2)
N1 H1 0.88(2)
N2 C1 1.4748(19)
N2 H2 0.91(2)
N3 N6 1.4615(17)
N3 C1 1.4715(19)
N3 C5 1.4853(19)
N4 N5 1.4508(19)
N4 C5 1.465(2)
N4 H4 0.87(2)
N5 C6 1.479(2)
N5 H5 0.96(2)
N6 C6 1.4633(19)
N6 C10 1.4843(19)
C1 C2 1.521(2)
C1 H1A 1.0000
C2 C3 1.530(2)
C2 H2A 0.9900
C2 H2B 0.9900
C3 C4 1.528(2)
C3 H3A 0.9900
C3 H3B 0.9900
C4 C5 1.518(2)
C4 H4A 0.9900
C4 H4B 0.9900
C5 H5A 1.0000
C6 C7 1.521(2)
C6 H6 1.0000
C7 C8 1.528(2)
C7 H7A 0.9900
C7 H7B 0.9900
C8 C9 1.528(2)
C8 H8A 0.9900
C8 H8B 0.9900
C9 C10 1.519(2)
C9 H9A 0.9900
C9 H9B 0.9900
C10 H10A 1.0000

loop_
_geom_hbond_atom_site_label_D
_geom_hbond_atom_site_label_H
_geom_hbond_atom_site_label_A
_geom_hbond_site_symmetry_A
_geom_hbond_distance_DH
_geom_hbond_distance_HA
_geom_hbond_distance_DA
_geom_hbond_angle_DHA
O1W H11 N3 3_666 0.93(3) 1.99(3) 2.922(2) 174(2)
O1W H12 N5 1_556 0.92(3) 2.05(3) 2.960(2) 178(2)
O2W H21 N2 . 0.88(3) 2.05(3) 2.925(2) 172(2)
O2W H22 N4 1_556 0.86(3) 2.02(3) 2.863(2) 167(2)
N1 H1 O1W . 0.88(2) 2.08(2) 2.964(2) 175(2)
N2 H2 O2W 4_575 0.91(2) 2.18(2) 3.071(2) 166(2)
N4 H4 N5 3_665 0.87(2) 2.57(2) 3.354(2) 150.1(15)
N5 H5 N1 4_575 0.96(2) 2.25(2) 3.163(2) 159(2)

loop_
_geom_torsion_atom_site_label_1
_geom_torsion_atom_site_label_2
_geom_torsion_atom_site_label_3
_geom_torsion_atom_site_label_4
_geom_torsion
C10 N1 N2 C1 -48.61(17)
C5 N4 N5 C6 -50.99(16)
C1 N3 N6 C6 -174.01(11)
C5 N3 N6 C6 58.93(14)
C1 N3 N6 C10 58.87(15)
C5 N3 N6 C10 -68.19(15)
N6 N3 C1 N2 -55.16(16)
C5 N3 C1 N2 70.13(17)
N6 N3 C1 C2 -179.84(12)
C5 N3 C1 C2 -54.55(16)
N1 N2 C1 N3 51.03(17)
N1 N2 C1 C2 175.52(12)
N3 C1 C2 C3 53.32(17)
N2 C1 C2 C3 -73.78(17)
C1 C2 C3 C4 -55.36(17)
C2 C3 C4 C5 56.48(17)
N5 N4 C5 N3 55.05(16)
N5 N4 C5 C4 175.72(12)
N6 N3 C5 N4 -60.10(15)
C1 N3 C5 N4 177.16(12)
N6 N3 C5 C4 179.34(12)
C1 N3 C5 C4 56.60(16)
C3 C4 C5 N4 -176.52(13)
C3 C4 C5 N3 -56.27(17)
N3 N6 C6 N5 -55.08(16)
C10 N6 C6 N5 70.36(17)
N3 N6 C6 C7 179.18(12)
C10 N6 C6 C7 -55.38(17)
N4 N5 C6 N6 52.05(17)
N4 N5 C6 C7 177.85(12)
N6 C6 C7 C8 51.81(18)
N5 C6 C7 C8 -76.24(17)
C6 C7 C8 C9 -53.06(18)
C7 C8 C9 C10 56.33(18)
N2 N1 C10 N6 52.49(17)
N2 N1 C10 C9 171.91(12)
N3 N6 C10 N1 -59.00(16)
C6 N6 C10 N1 178.11(12)
N3 N6 C10 C9 -178.95(11)
C6 N6 C10 C9 58.17(16)
C8 C9 C10 N1 -178.00(13)
C8 C9 C10 N6 -57.48(17)
